data_5910148
loop_
_publ_author_name
'Wyckoff, R. W. G.'

_publ_section_title
;
Page 320 from the second edition of Structure of Crystals by Wyckoff.
published by The Chemical Catalog Company, INC, New York in 1931
& http://database.iem.ac.ru/mincryst/
;
_journal_name_full 'The second edition of Structure of Crystals'
_journal_page_first 320
_journal_page_last 320
_journal_year 1931
_chemical_formula_structural PbFe12O19
_chemical_formula_sum 'Fe12 O19 Pb'
_chemical_name_systematic Magneto-plumbite
_space_group_IT_number 194
_symmetry_cell_setting hexagonal
_symmetry_Int_Tables_number 194
_symmetry_space_group_name_Hall '-P 6c 2c'
_symmetry_space_group_name_H-M 'P 63/m m c'
_audit_creation_date 2005-10-12
_audit_creation_method
;
Page 320 from the second edition of Structure of Crystals by Wyckoff.
published by The Chemical Catalog Company, INC, New York in 1931
& http://database.iem.ac.ru/mincryst/
;
_audit_update_record 'created by Girish Upreti, Portland State University'
_cell_angle_alpha 90
_cell_angle_beta 90
_cell_angle_gamma 120
_cell_length_a 6.06
_cell_length_b 6.06
_cell_length_c 23.69
_cell_volume 753.427
_cod_original_sg_symbol_H-M 'P 63/mmc'
_cod_original_formula_sum 'Pb Fe12 O19'
_cod_database_code 5910148

loop_
_symmetry_equiv_pos_as_xyz
x,y,z
x-y,x,z+1/2
y,-x+y,z+1/2
-y,x-y,z
-x+y,-x,z
x-y,-y,-z
-x,-x+y,-z
-x,-y,z+1/2
y,x,-z
-y,-x,-z+1/2
-x+y,y,-z+1/2
x,x-y,-z+1/2
-x,-y,-z
-x+y,-x,-z+1/2
-y,x-y,-z+1/2
y,-x+y,-z
x-y,x,-z
-x+y,y,z
x,x-y,z
x,y,-z+1/2
-y,-x,z
y,x,z+1/2
x-y,-y,z+1/2
-x,-x+y,z+1/2

loop_
_atom_site_fract_x
_atom_site_fract_y
_atom_site_fract_z
_atom_site_label
0.72000 0.38400 0.25000 Pb
0.00000 0.00000 0.00000 Fe1
0.00000 0.00000 0.25590 Fe2
0.33330 0.66670 0.02730 Fe3
0.33330 0.66670 0.19020 Fe4
0.16870 0.83130 0.89120 Fe5
0.00000 0.00000 0.15110 O1
0.33330 0.66670 0.94540 O2
0.18390 0.81610 0.25000 O3
0.15650 0.84350 0.05240 O4
0.50350 0.49650 0.14990 O5
